data_4336194
loop_
_publ_author_name
'Feng Gao'
'Long Cui'
'Wei Liu'
'Liang Hu'
'Yu-Wu Zhong'
'Yi-Zhi Li'
'Jing-Lin Zuo'

_publ_section_title
;
 Seven-Coordinate Lanthanide Sandwich-Type Complexes with a
 Tetrathiafulvalene-Fused Schiff Base Ligand
;
_journal_name_full 'Inorganic Chemistry'
_journal_page_first 11164
_journal_page_last 11172
_journal_paper_doi 10.1021/ic401421h
_journal_volume 52
_journal_year 2013
_chemical_formula_sum 'C43 H51.5 Cl2 Co Dy N2 O11.25 P3 S6'
_chemical_formula_weight 1353.96
_chemical_name_systematic
; 
 ? 
;
_space_group_IT_number 14
_symmetry_cell_setting monoclinic
_symmetry_space_group_name_Hall '-P 2yn'
_symmetry_space_group_name_H-M 'P 1 21/n 1'
_atom_sites_solution_hydrogens geom
_atom_sites_solution_primary direct
_atom_sites_solution_secondary difmap
_audit_creation_method SHELXL-97
_cell_angle_alpha 90.00
_cell_angle_beta 105.086(3)
_cell_angle_gamma 90.00
_cell_formula_units_Z 4
_cell_length_a 14.9211(15)
_cell_length_b 19.9947(14)
_cell_length_c 19.9744(14)
_cell_measurement_reflns_used 4279
_cell_measurement_temperature 123(2)
_cell_measurement_theta_max 20.30
_cell_measurement_theta_min 2.22
_cell_volume 5753.8(8)
_computing_cell_refinement 'Bruker SMART'
_computing_data_collection 'Bruker SMART'
_computing_data_reduction 'Bruker SAINT'
_computing_molecular_graphics 'Bruker SHELXTL'
_computing_publication_material 'Bruker SHELXTL'
_computing_structure_refinement 'Bruker SHELXTL'
_computing_structure_solution 'Bruker SHELXTL'
_diffrn_ambient_temperature 123(2)
_diffrn_measured_fraction_theta_full 1.000
_diffrn_measured_fraction_theta_max 1.000
_diffrn_measurement_device_type 'Bruker APEX II CCD'
_diffrn_measurement_method '\f and \w scans'
_diffrn_radiation_monochromator graphite
_diffrn_radiation_source 'fine-focus sealed tube'
_diffrn_radiation_type MoK\a
_diffrn_radiation_wavelength 0.71073
_diffrn_reflns_av_R_equivalents 0.0492
_diffrn_reflns_av_sigmaI/netI 0.0824
_diffrn_reflns_limit_h_max 18
_diffrn_reflns_limit_h_min -10
_diffrn_reflns_limit_k_max 22
_diffrn_reflns_limit_k_min -24
_diffrn_reflns_limit_l_max 24
_diffrn_reflns_limit_l_min -24
_diffrn_reflns_number 34714
_diffrn_reflns_theta_full 26.00
_diffrn_reflns_theta_max 26.00
_diffrn_reflns_theta_min 1.47
_exptl_absorpt_coefficient_mu 2.024
_exptl_absorpt_correction_T_max 0.6644
_exptl_absorpt_correction_T_min 0.6010
_exptl_absorpt_correction_type multi-scan
_exptl_absorpt_process_details 'SADABS; Bruker, 2000'
_exptl_crystal_colour orange
_exptl_crystal_density_diffrn 1.563
_exptl_crystal_description block
_exptl_crystal_F_000 2726
_exptl_crystal_size_max 0.28
_exptl_crystal_size_mid 0.24
_exptl_crystal_size_min 0.22
_refine_diff_density_max 1.624
_refine_diff_density_min -1.001
_refine_diff_density_rms 0.178
_refine_ls_extinction_method none
_refine_ls_goodness_of_fit_ref 1.068
_refine_ls_hydrogen_treatment constr
_refine_ls_matrix_type full
_refine_ls_number_parameters 639
_refine_ls_number_reflns 11327
_refine_ls_number_restraints 0
_refine_ls_restrained_S_all 1.068
_refine_ls_R_factor_all 0.0714
_refine_ls_R_factor_gt 0.0607
_refine_ls_shift/su_max 0.000
_refine_ls_shift/su_mean 0.000
_refine_ls_structure_factor_coef Fsqd
_refine_ls_weighting_details 'calc w=1/[\s^2^(Fo^2^)+(0.0700P)^2^+1.9900P] where P=(Fo^2^+2Fc^2^)/3'
_refine_ls_weighting_scheme calc
_refine_ls_wR_factor_gt 0.1489
_refine_ls_wR_factor_ref 0.1506
_reflns_number_gt 7348
_reflns_number_total 11327
_reflns_threshold_expression >2sigma(I)
_cod_data_source_file ic401421h_si_002_1.cif
_cod_data_source_block 1
_cod_original_sg_symbol_H-M 'P 1 21/n 1 '
_cod_original_formula_sum 'C43 H51.50 Cl2 Co Dy N2 O11.25 P3 S6'
_cod_database_code 4336194

loop_
_symmetry_equiv_pos_as_xyz
'x, y, z'
'-x+1/2, y+1/2, -z+1/2'
'-x, -y, -z'
'x-1/2, -y-1/2, z-1/2'

loop_
_atom_site_label
_atom_site_type_symbol
_atom_site_fract_x
_atom_site_fract_y
_atom_site_fract_z
_atom_site_U_iso_or_equiv
_atom_site_adp_type
_atom_site_occupancy
_atom_site_symmetry_multiplicity
_atom_site_calc_flag
_atom_site_refinement_flags
Dy1 Dy 0.18577(2) 0.298308(16) 0.831956(17) 0.04369(12) Uani 1 1 d .
C1 C -0.1700(5) 0.3546(4) 0.9178(4) 0.058(2) Uani 1 1 d .
H1 H -0.1687 0.4045 0.9206 0.069 Uiso 1 1 calc R
C2 C -0.1280(5) 0.3122(4) 0.9764(4) 0.060(2) Uani 1 1 d .
H2 H -0.0995 0.3245 1.0259 0.072 Uiso 1 1 calc R
C3 C -0.1463(6) 0.2489(4) 0.9460(4) 0.060(2) Uani 1 1 d .
H3 H -0.1311 0.2050 0.9703 0.071 Uiso 1 1 calc R
C4 C -0.1980(5) 0.2583(4) 0.8765(4) 0.060(2) Uani 1 1 d .
H4 H -0.2188 0.2200 0.8439 0.072 Uiso 1 1 calc R
C5 C -0.2102(6) 0.3201(5) 0.8566(4) 0.062(2) Uani 1 1 d .
H5 H -0.2446 0.3383 0.8105 0.074 Uiso 1 1 calc R
C6 C -0.0223(6) 0.0975(4) 0.8158(4) 0.062(2) Uani 1 1 d .
H6A H 0.0461 0.0938 0.8260 0.074 Uiso 1 1 calc R
H6B H -0.0470 0.1019 0.7650 0.074 Uiso 1 1 calc R
C7 C -0.0600(6) 0.0350(4) 0.8392(4) 0.073(3) Uani 1 1 d .
H7A H -0.0510 0.0366 0.8895 0.110 Uiso 1 1 calc R
H7B H -0.0272 -0.0038 0.8271 0.110 Uiso 1 1 calc R
H7C H -0.1263 0.0314 0.8162 0.110 Uiso 1 1 calc R
C8 C -0.1252(7) 0.2683(5) 0.6780(4) 0.075(3) Uani 1 1 d .
H8A H -0.0727 0.3000 0.6840 0.090 Uiso 1 1 calc R
H8B H -0.1184 0.2348 0.6432 0.090 Uiso 1 1 calc R
C9 C -0.2189(7) 0.3089(5) 0.6466(5) 0.081(3) Uani 1 1 d .
H9A H -0.2081 0.3429 0.6142 0.122 Uiso 1 1 calc R
H9B H -0.2388 0.3306 0.6842 0.122 Uiso 1 1 calc R
H9C H -0.2674 0.2780 0.6220 0.122 Uiso 1 1 calc R
C10 C -0.0957(6) 0.4622(4) 0.7410(4) 0.063(2) Uani 1 1 d .
H10A H -0.0561 0.4540 0.7090 0.076 Uiso 1 1 calc R
H10B H -0.0707 0.5011 0.7705 0.076 Uiso 1 1 calc R
C11 C -0.1945(6) 0.4755(4) 0.7003(4) 0.069(2) Uani 1 1 d .
H11A H -0.2327 0.4360 0.7021 0.104 Uiso 1 1 calc R
H11B H -0.1960 0.4853 0.6520 0.104 Uiso 1 1 calc R
H11C H -0.2190 0.5138 0.7205 0.104 Uiso 1 1 calc R
C12 C 0.0797(6) 0.4839(4) 0.9249(4) 0.065(2) Uani 1 1 d .
H12A H 0.1324 0.4527 0.9293 0.078 Uiso 1 1 calc R
H12B H 0.0793 0.4988 0.9721 0.078 Uiso 1 1 calc R
C13 C 0.0935(6) 0.5436(4) 0.8827(4) 0.065(2) Uani 1 1 d .
H13D H 0.0438 0.5451 0.8396 0.098 Uiso 1 1 calc R
H13E H 0.1536 0.5401 0.8717 0.098 Uiso 1 1 calc R
H13F H 0.0920 0.5846 0.9094 0.098 Uiso 1 1 calc R
C14 C 0.1171(6) 0.1630(4) 1.0066(4) 0.061(2) Uani 1 1 d .
H14A H 0.1850 0.1702 1.0175 0.073 Uiso 1 1 calc R
H14B H 0.0956 0.1479 0.9578 0.073 Uiso 1 1 calc R
C15 C 0.0951(7) 0.1093(4) 1.0550(4) 0.071(2) Uani 1 1 d .
H15A H 0.1047 0.0648 1.0375 0.107 Uiso 1 1 calc R
H15B H 0.0303 0.1138 1.0567 0.107 Uiso 1 1 calc R
H15C H 0.1361 0.1151 1.1017 0.107 Uiso 1 1 calc R
C16 C 0.1783(6) 0.3671(4) 1.0607(4) 0.070(2) Uani 1 1 d .
H16A H 0.2163 0.3267 1.0766 0.083 Uiso 1 1 calc R
H16B H 0.2060 0.3914 1.0278 0.083 Uiso 1 1 calc R
C17 C 0.1793(7) 0.4113(4) 1.1219(4) 0.075(3) Uani 1 1 d .
H17A H 0.1823 0.4582 1.1086 0.113 Uiso 1 1 calc R
H17B H 0.2336 0.4005 1.1600 0.113 Uiso 1 1 calc R
H17C H 0.1226 0.4038 1.1369 0.113 Uiso 1 1 calc R
C18 C 0.2953(5) 0.4240(4) 0.7612(4) 0.0501(18) Uani 1 1 d .
H18 H 0.3300 0.4644 0.7671 0.060 Uiso 1 1 calc R
C19 C 0.2681(5) 0.3949(4) 0.6927(4) 0.0504(18) Uani 1 1 d .
C20 C 0.2968(6) 0.4281(4) 0.6375(4) 0.057(2) Uani 1 1 d .
H20 H 0.3293 0.4694 0.6468 0.069 Uiso 1 1 calc R
C21 C 0.2784(5) 0.4016(4) 0.5724(4) 0.0550(19) Uani 1 1 d .
C22 C 0.2312(5) 0.3443(4) 0.5564(4) 0.0553(19) Uani 1 1 d .
H22 H 0.2182 0.3272 0.5105 0.066 Uiso 1 1 calc R
C23 C 0.2010(5) 0.3096(4) 0.6074(4) 0.0511(18) Uani 1 1 d .
H23 H 0.1680 0.2689 0.5953 0.061 Uiso 1 1 calc R
C24 C 0.2180(5) 0.3330(4) 0.6757(4) 0.0508(18) Uani 1 1 d .
C25 C 0.3910(5) 0.2791(3) 0.9642(4) 0.0500(18) Uani 1 1 d .
H25 H 0.4425 0.2967 0.9982 0.060 Uiso 1 1 calc R
C26 C 0.3772(5) 0.2060(4) 0.9580(4) 0.0511(18) Uani 1 1 d .
C27 C 0.4385(6) 0.1710(4) 1.0136(4) 0.0552(19) Uani 1 1 d .
H27 H 0.4839 0.1939 1.0482 0.066 Uiso 1 1 calc R
C28 C 0.4293(6) 0.1026(4) 1.0152(4) 0.057(2) Uani 1 1 d .
C29 C 0.3662(5) 0.0693(4) 0.9629(4) 0.0555(19) Uani 1 1 d .
H29 H 0.3644 0.0219 0.9651 0.067 Uiso 1 1 calc R
C30 C 0.3051(5) 0.1008(4) 0.9073(4) 0.059(2) Uani 1 1 d .
H30 H 0.2614 0.0765 0.8727 0.070 Uiso 1 1 calc R
C31 C 0.3123(5) 0.1715(4) 0.9053(4) 0.0501(18) Uani 1 1 d .
C32 C 0.3129(5) 0.4319(3) 0.8797(4) 0.0431(16) Uani 1 1 d .
C33 C 0.3195(5) 0.5016(3) 0.8871(4) 0.0472(17) Uani 1 1 d .
H33 H 0.3009 0.5306 0.8483 0.057 Uiso 1 1 calc R
C34 C 0.3555(5) 0.5269(3) 0.9558(3) 0.0456(17) Uani 1 1 d .
C35 C 0.3841(5) 0.4840(3) 1.0131(3) 0.0463(17) Uani 1 1 d .
C36 C 0.3781(5) 0.4139(3) 1.0046(4) 0.0496(18) Uani 1 1 d .
H36 H 0.3969 0.3842 1.0427 0.060 Uiso 1 1 calc R
C37 C 0.3419(4) 0.3904(3) 0.9350(4) 0.0438(16) Uani 1 1 d .
C38 C 0.4055(5) 0.6018(3) 1.0635(3) 0.0429(16) Uani 1 1 d .
C39 C 0.4243(5) 0.6530(3) 1.1082(3) 0.0459(17) Uani 1 1 d .
C40 C 0.4328(6) 0.7688(4) 1.1672(4) 0.0540(19) Uani 1 1 d .
C41 C 0.4561(6) 0.7299(4) 1.2176(4) 0.056(2) Uani 1 1 d .
C42 C 0.4792(7) 0.8835(4) 1.1452(4) 0.072(2) Uani 1 1 d .
H42A H 0.5379 0.8882 1.1810 0.109 Uiso 1 1 calc R
H42B H 0.4584 0.9276 1.1259 0.109 Uiso 1 1 calc R
H42C H 0.4885 0.8542 1.1083 0.109 Uiso 1 1 calc R
C43 C 0.5253(7) 0.6944(4) 1.3544(4) 0.072(3) Uani 1 1 d .
H43A H 0.5374 0.7099 1.4025 0.109 Uiso 1 1 calc R
H43B H 0.5842 0.6845 1.3435 0.109 Uiso 1 1 calc R
H43C H 0.4871 0.6538 1.3485 0.109 Uiso 1 1 calc R
Cl1 Cl 0.31738(14) 0.44526(10) 0.50986(9) 0.0589(5) Uani 1 1 d .
Cl2 Cl 0.50514(15) 0.06087(10) 1.08590(10) 0.0625(5) Uani 1 1 d .
Co1 Co -0.06526(7) 0.29956(5) 0.89472(5) 0.0495(2) Uani 1 1 d .
N1 N 0.2758(4) 0.3991(3) 0.8140(3) 0.0449(14) Uani 1 1 d .
N2 N 0.3338(4) 0.3191(3) 0.9239(3) 0.0523(15) Uani 1 1 d .
O1 O -0.0456(4) 0.1569(3) 0.8488(3) 0.0587(14) Uani 1 1 d .
O2 O -0.1147(4) 0.2301(3) 0.7504(3) 0.0611(14) Uani 1 1 d .
O3 O 0.0563(4) 0.2341(3) 0.8024(2) 0.0568(13) Uani 1 1 d .
O4 O -0.0970(4) 0.4040(3) 0.7832(2) 0.0578(14) Uani 1 1 d .
O5 O -0.0067(3) 0.4490(2) 0.8936(2) 0.0532(12) Uani 1 1 d .
O6 O 0.0756(3) 0.3780(2) 0.8259(2) 0.0506(12) Uani 1 1 d .
O7 O 0.0718(4) 0.2241(2) 1.0153(2) 0.0549(13) Uani 1 1 d .
O8 O 0.0797(4) 0.3464(2) 1.0242(2) 0.0552(13) Uani 1 1 d .
O9 O 0.1514(4) 0.2877(2) 0.9370(2) 0.0541(13) Uani 1 1 d .
O10 O 0.1909(4) 0.3002(2) 0.7219(2) 0.0548(13) Uani 1 1 d .
O11 O 0.2615(4) 0.2009(2) 0.8505(3) 0.0535(13) Uani 1 1 d .
P1 P -0.03513(14) 0.22959(10) 0.82082(10) 0.0522(5) Uani 1 1 d .
P2 P -0.01447(14) 0.38449(10) 0.84713(10) 0.0517(5) Uani 1 1 d .
P3 P 0.06867(14) 0.28764(10) 0.96618(10) 0.0513(5) Uani 1 1 d .
S1 S 0.36552(13) 0.61155(9) 0.97452(9) 0.0487(4) Uani 1 1 d .
S2 S 0.42382(14) 0.51978(9) 1.09433(9) 0.0500(5) Uani 1 1 d .
S3 S 0.40917(13) 0.73652(9) 1.08324(9) 0.0494(4) Uani 1 1 d .
S4 S 0.46463(14) 0.64253(10) 1.19908(9) 0.0523(5) Uani 1 1 d .
S5 S 0.40696(15) 0.85356(10) 1.17665(10) 0.0579(5) Uani 1 1 d .
S6 S 0.47456(17) 0.74804(11) 1.30636(10) 0.0647(6) Uani 1 1 d .
O1W O 0.2157(15) 0.1306(8) 0.7043(10) 0.056(5) Uani 0.25 1 d P
H1X H 0.1950 0.1427 0.6623 0.067 Uiso 0.25 1 d PR
H1Y H 0.2715 0.1437 0.7194 0.067 Uiso 0.25 1 d PR

loop_
_atom_site_aniso_label
_atom_site_aniso_U_11
_atom_site_aniso_U_22
_atom_site_aniso_U_33
_atom_site_aniso_U_23
_atom_site_aniso_U_13
_atom_site_aniso_U_12
Dy1 0.03934(19) 0.04162(19) 0.0528(2) -0.01572(15) 0.01677(15) -0.01262(16)
C1 0.045(4) 0.055(5) 0.077(5) -0.002(4) 0.024(4) -0.005(4)
C2 0.045(5) 0.078(6) 0.060(5) -0.002(4) 0.023(4) -0.005(4)
C3 0.066(5) 0.054(5) 0.065(5) 0.011(4) 0.030(4) -0.002(4)
C4 0.047(5) 0.071(6) 0.060(5) -0.003(4) 0.012(4) -0.010(4)
C5 0.058(5) 0.081(6) 0.047(4) 0.011(4) 0.013(4) -0.003(5)
C6 0.071(6) 0.051(5) 0.061(5) -0.013(4) 0.011(4) -0.009(4)
C7 0.077(6) 0.074(6) 0.064(5) 0.000(4) 0.009(5) -0.018(5)
C8 0.081(7) 0.079(6) 0.057(5) -0.009(4) 0.003(5) -0.014(5)
C9 0.088(7) 0.077(7) 0.081(6) -0.019(5) 0.025(5) -0.003(5)
C10 0.069(6) 0.052(5) 0.065(5) 0.014(4) 0.009(4) -0.007(4)
C11 0.065(6) 0.055(5) 0.083(6) 0.015(4) 0.010(5) 0.003(4)
C12 0.069(6) 0.061(5) 0.062(5) -0.014(4) 0.012(4) 0.004(4)
C13 0.056(5) 0.073(6) 0.067(5) 0.005(4) 0.017(4) 0.000(4)
C14 0.073(6) 0.058(5) 0.055(4) 0.005(4) 0.022(4) 0.002(4)
C15 0.088(7) 0.043(5) 0.077(5) -0.005(4) 0.013(5) -0.004(4)
C16 0.077(6) 0.072(6) 0.056(5) 0.007(4) 0.010(5) -0.020(5)
C17 0.077(6) 0.075(6) 0.068(5) -0.001(5) 0.009(5) -0.008(5)
C18 0.048(4) 0.043(4) 0.058(4) 0.000(3) 0.011(4) -0.009(3)
C19 0.051(4) 0.045(4) 0.059(4) -0.005(3) 0.023(4) 0.002(4)
C20 0.063(5) 0.053(5) 0.054(4) 0.011(4) 0.012(4) -0.013(4)
C21 0.056(5) 0.051(5) 0.055(4) 0.007(4) 0.011(4) -0.010(4)
C22 0.060(5) 0.048(5) 0.061(4) 0.010(4) 0.021(4) 0.004(4)
C23 0.048(4) 0.051(5) 0.058(4) -0.005(3) 0.020(4) -0.009(3)
C24 0.049(4) 0.056(5) 0.053(4) 0.002(4) 0.023(4) -0.006(4)
C25 0.040(4) 0.042(4) 0.062(4) 0.001(3) 0.005(4) 0.004(3)
C26 0.051(4) 0.049(4) 0.057(4) 0.001(4) 0.021(4) 0.010(4)
C27 0.063(5) 0.035(4) 0.068(5) -0.009(4) 0.020(4) 0.008(4)
C28 0.053(5) 0.048(5) 0.070(5) 0.000(4) 0.015(4) 0.014(4)
C29 0.053(5) 0.054(5) 0.062(5) 0.006(4) 0.021(4) 0.006(4)
C30 0.056(5) 0.052(5) 0.057(4) -0.019(4) -0.005(4) 0.013(4)
C31 0.049(4) 0.046(4) 0.059(4) -0.022(4) 0.021(4) 0.007(4)
C32 0.038(4) 0.039(4) 0.056(4) -0.002(3) 0.018(3) 0.001(3)
C33 0.044(4) 0.042(4) 0.055(4) 0.002(3) 0.010(3) -0.005(3)
C34 0.053(4) 0.033(4) 0.052(4) 0.006(3) 0.017(4) -0.004(3)
C35 0.045(4) 0.044(4) 0.049(4) 0.002(3) 0.011(3) -0.008(3)
C36 0.047(4) 0.041(4) 0.063(4) 0.011(3) 0.017(4) -0.012(3)
C37 0.031(4) 0.039(4) 0.060(4) -0.004(3) 0.010(3) -0.009(3)
C38 0.042(4) 0.036(4) 0.052(4) 0.003(3) 0.014(3) 0.009(3)
C39 0.039(4) 0.049(4) 0.049(4) 0.003(3) 0.010(3) -0.005(3)
C40 0.068(5) 0.045(4) 0.052(4) 0.003(4) 0.023(4) -0.003(4)
C41 0.058(5) 0.052(5) 0.055(4) -0.004(4) 0.010(4) 0.015(4)
C42 0.094(7) 0.054(5) 0.079(6) -0.021(4) 0.039(5) -0.008(5)
C43 0.096(7) 0.058(5) 0.057(5) -0.010(4) 0.007(5) 0.010(5)
Cl1 0.0647(13) 0.0577(12) 0.0556(10) 0.0059(9) 0.0180(10) -0.0100(10)
Cl2 0.0685(13) 0.0520(11) 0.0674(11) 0.0133(9) 0.0187(11) 0.0112(10)
Co1 0.0445(6) 0.0513(6) 0.0543(5) 0.0056(5) 0.0156(5) -0.0062(5)
N1 0.037(3) 0.041(3) 0.055(3) -0.003(3) 0.008(3) -0.012(3)
N2 0.050(4) 0.044(3) 0.065(4) 0.001(3) 0.020(3) -0.009(3)
O1 0.056(3) 0.059(3) 0.064(3) -0.007(3) 0.021(3) -0.016(3)
O2 0.051(3) 0.065(3) 0.065(3) -0.008(3) 0.012(3) -0.014(3)
O3 0.053(3) 0.058(3) 0.062(3) -0.021(3) 0.019(3) -0.016(3)
O4 0.057(3) 0.059(3) 0.059(3) 0.018(2) 0.018(3) 0.018(3)
O5 0.053(3) 0.044(3) 0.064(3) 0.007(2) 0.018(3) 0.000(2)
O6 0.048(3) 0.049(3) 0.056(3) 0.001(2) 0.016(2) -0.005(2)
O7 0.061(3) 0.050(3) 0.052(3) -0.003(2) 0.012(3) -0.007(3)
O8 0.057(3) 0.055(3) 0.053(3) 0.006(2) 0.013(3) 0.007(3)
O9 0.049(3) 0.060(3) 0.055(3) 0.002(2) 0.017(2) 0.005(2)
O10 0.059(3) 0.054(3) 0.054(3) -0.016(2) 0.019(3) -0.012(3)
O11 0.052(3) 0.048(3) 0.061(3) -0.018(3) 0.016(3) -0.009(3)
P1 0.0476(11) 0.0536(12) 0.0559(11) 0.0042(9) 0.0142(10) -0.0116(10)
P2 0.0475(11) 0.0519(12) 0.0564(11) 0.0087(9) 0.0147(10) -0.0050(9)
P3 0.0501(11) 0.0544(12) 0.0514(10) 0.0082(9) 0.0169(9) 0.0075(9)
S1 0.0535(11) 0.0419(10) 0.0509(10) 0.0038(8) 0.0139(9) -0.0076(8)
S2 0.0530(11) 0.0443(10) 0.0510(10) 0.0065(8) 0.0107(9) -0.0032(9)
S3 0.0528(11) 0.0437(10) 0.0530(10) 0.0045(8) 0.0160(9) -0.0075(9)
S4 0.0590(12) 0.0465(11) 0.0503(10) 0.0067(8) 0.0121(9) -0.0028(9)
S5 0.0609(13) 0.0491(11) 0.0636(12) 0.0039(9) 0.0162(10) -0.0072(10)
S6 0.0787(15) 0.0611(13) 0.0526(11) 0.0048(10) 0.0142(11) 0.0118(11)
O1W 0.074(14) 0.031(10) 0.062(12) 0.004(9) 0.016(11) -0.004(10)

loop_
_atom_type_symbol
_atom_type_description
_atom_type_scat_dispersion_real
_atom_type_scat_dispersion_imag
_atom_type_scat_source
C C 0.0033 0.0016 'International Tables Vol C Tables 4.2.6.8 and 6.1.1.4'
H H 0.0000 0.0000 'International Tables Vol C Tables 4.2.6.8 and 6.1.1.4'
N N 0.0061 0.0033 'International Tables Vol C Tables 4.2.6.8 and 6.1.1.4'
O O 0.0106 0.0060 'International Tables Vol C Tables 4.2.6.8 and 6.1.1.4'
P P 0.1023 0.0942 'International Tables Vol C Tables 4.2.6.8 and 6.1.1.4'
S S 0.1246 0.1234 'International Tables Vol C Tables 4.2.6.8 and 6.1.1.4'
Cl Cl 0.1484 0.1585 'International Tables Vol C Tables 4.2.6.8 and 6.1.1.4'
Co Co 0.3494 0.9721 'International Tables Vol C Tables 4.2.6.8 and 6.1.1.4'
Dy Dy -0.1892 4.4098 'International Tables Vol C Tables 4.2.6.8 and 6.1.1.4'

loop_
_geom_angle_atom_site_label_1
_geom_angle_atom_site_label_2
_geom_angle_atom_site_label_3
_geom_angle
O10 Dy1 O11 91.85(18)
O10 Dy1 O3 89.90(18)
O11 Dy1 O3 84.79(18)
O10 Dy1 O6 98.45(18)
O11 Dy1 O6 161.63(18)
O3 Dy1 O6 80.08(18)
O10 Dy1 O9 168.56(18)
O11 Dy1 O9 89.54(18)
O3 Dy1 O9 78.92(18)
O6 Dy1 O9 77.42(17)
O10 Dy1 N1 71.70(18)
O11 Dy1 N1 117.34(19)
O3 Dy1 N1 150.83(19)
O6 Dy1 N1 80.51(18)
O9 Dy1 N1 117.50(18)
O10 Dy1 N2 118.1(2)
O11 Dy1 N2 73.30(19)
O3 Dy1 N2 144.27(19)
O6 Dy1 N2 114.16(18)
O9 Dy1 N2 73.16(19)
N1 Dy1 N2 64.42(18)
C5 C1 C2 114.5(7)
C5 C1 Co1 73.6(5)
C2 C1 Co1 71.0(4)
C5 C1 H1 122.7
C2 C1 H1 122.7
Co1 C1 H1 122.7
C3 C2 C1 100.6(7)
C3 C2 Co1 68.2(4)
C1 C2 Co1 68.2(4)
C3 C2 H2 129.6
C1 C2 H2 129.6
Co1 C2 H2 129.6
C2 C3 C4 107.6(7)
C2 C3 Co1 72.3(5)
C4 C3 Co1 71.7(4)
C2 C3 H3 126.1
C4 C3 H3 126.1
Co1 C3 H3 126.1
C5 C4 C3 115.0(8)
C5 C4 Co1 74.2(5)
C3 C4 Co1 68.3(4)
C5 C4 H4 122.4
C3 C4 H4 122.4
Co1 C4 H4 122.4
C4 C5 C1 102.1(7)
C4 C5 Co1 70.1(5)
C1 C5 Co1 67.6(5)
C4 C5 H5 128.9
C1 C5 H5 128.9
Co1 C5 H5 128.9
O1 C6 C7 113.0(7)
O1 C6 H6A 109.0
C7 C6 H6A 109.0
O1 C6 H6B 109.0
C7 C6 H6B 109.0
H6A C6 H6B 107.8
C6 C7 H7A 109.5
C6 C7 H7B 109.5
H7A C7 H7B 109.5
C6 C7 H7C 109.5
H7A C7 H7C 109.5
H7B C7 H7C 109.5
C9 C8 O2 117.7(8)
C9 C8 H8A 107.9
O2 C8 H8A 107.9
C9 C8 H8B 107.9
O2 C8 H8B 107.9
H8A C8 H8B 107.2
C8 C9 H9A 109.5
C8 C9 H9B 109.5
H9A C9 H9B 109.5
C8 C9 H9C 109.5
H9A C9 H9C 109.5
H9B C9 H9C 109.5
O4 C10 C11 107.3(7)
O4 C10 H10A 110.3
C11 C10 H10A 110.3
O4 C10 H10B 110.3
C11 C10 H10B 110.3
H10A C10 H10B 108.5
C10 C11 H11A 109.5
C10 C11 H11B 109.5
H11A C11 H11B 109.5
C10 C11 H11C 109.5
H11A C11 H11C 109.5
H11B C11 H11C 109.5
O5 C12 C13 112.0(6)
O5 C12 H12A 109.2
C13 C12 H12A 109.2
O5 C12 H12B 109.2
C13 C12 H12B 109.2
H12A C12 H12B 107.9
C12 C13 H13D 109.5
C12 C13 H13E 109.5
H13D C13 H13E 109.5
C12 C13 H13F 109.5
H13D C13 H13F 109.5
H13E C13 H13F 109.5
O7 C14 C15 109.5(7)
O7 C14 H14A 109.8
C15 C14 H14A 109.8
O7 C14 H14B 109.8
C15 C14 H14B 109.8
H14A C14 H14B 108.2
C14 C15 H15A 109.5
C14 C15 H15B 109.5
H15A C15 H15B 109.5
C14 C15 H15C 109.5
H15A C15 H15C 109.5
H15B C15 H15C 109.5
C17 C16 O8 110.7(8)
C17 C16 H16A 109.5
O8 C16 H16A 109.5
C17 C16 H16B 109.5
O8 C16 H16B 109.5
H16A C16 H16B 108.1
C16 C17 H17A 109.5
C16 C17 H17B 109.5
H17A C17 H17B 109.5
C16 C17 H17C 109.5
H17A C17 H17C 109.5
H17B C17 H17C 109.5
N1 C18 C19 124.2(7)
N1 C18 H18 117.9
C19 C18 H18 117.9
C24 C19 C20 117.1(6)
C24 C19 C18 124.7(7)
C20 C19 C18 118.2(7)
C21 C20 C19 121.5(7)
C21 C20 H20 119.3
C19 C20 H20 119.3
C22 C21 C20 121.6(7)
C22 C21 Cl1 120.7(6)
C20 C21 Cl1 117.8(6)
C21 C22 C23 119.9(7)
C21 C22 H22 120.0
C23 C22 H22 120.0
C22 C23 C24 122.1(7)
C22 C23 H23 118.9
C24 C23 H23 118.9
O10 C24 C23 121.3(7)
O10 C24 C19 120.9(6)
C23 C24 C19 117.8(7)
N2 C25 C26 120.4(7)
N2 C25 H25 119.8
C26 C25 H25 119.8
C31 C26 C27 121.1(7)
C31 C26 C25 126.9(7)
C27 C26 C25 112.0(6)
C28 C27 C26 117.3(7)
C28 C27 H27 121.3
C26 C27 H27 121.3
C27 C28 C29 121.0(7)
C27 C28 Cl2 116.0(6)
C29 C28 Cl2 123.0(6)
C28 C29 C30 124.2(7)
C28 C29 H29 117.9
C30 C29 H29 117.9
C29 C30 C31 115.7(7)
C29 C30 H30 122.1
C31 C30 H30 122.1
O11 C31 C26 122.9(7)
O11 C31 C30 116.3(6)
C26 C31 C30 120.6(7)
C37 C32 C33 121.5(6)
C37 C32 N1 115.2(6)
C33 C32 N1 123.3(6)
C32 C33 C34 116.8(6)
C32 C33 H33 121.6
C34 C33 H33 121.6
C35 C34 C33 121.7(6)
C35 C34 S1 115.4(5)
C33 C34 S1 122.9(5)
C34 C35 C36 120.8(6)
C34 C35 S2 118.0(5)
C36 C35 S2 121.2(5)
C35 C36 C37 116.0(6)
C35 C36 H36 122.0
C37 C36 H36 122.0
C32 C37 C36 123.2(6)
C32 C37 N2 118.9(6)
C36 C37 N2 117.9(6)
C39 C38 S1 123.7(5)
C39 C38 S2 119.7(5)
S1 C38 S2 116.6(4)
C38 C39 S3 123.6(5)
C38 C39 S4 123.4(5)
S3 C39 S4 113.0(4)
C41 C40 S3 119.3(6)
C41 C40 S5 122.5(6)
S3 C40 S5 117.7(4)
C40 C41 S6 128.4(6)
C40 C41 S4 117.3(6)
S6 C41 S4 114.1(4)
S5 C42 H42A 109.5
S5 C42 H42B 109.5
H42A C42 H42B 109.5
S5 C42 H42C 109.5
H42A C42 H42C 109.5
H42B C42 H42C 109.5
S6 C43 H43A 109.5
S6 C43 H43B 109.5
H43A C43 H43B 109.5
S6 C43 H43C 109.5
H43A C43 H43C 109.5
H43B C43 H43C 109.5
C3 Co1 C1 64.5(3)
C3 Co1 C4 40.0(3)
C1 Co1 C4 60.6(3)
C3 Co1 C2 39.4(3)
C1 Co1 C2 40.8(3)
C4 Co1 C2 65.7(3)
C3 Co1 C5 66.3(3)
C1 Co1 C5 38.8(3)
C4 Co1 C5 35.7(3)
C2 Co1 C5 68.8(3)
C3 Co1 P3 100.5(2)
C1 Co1 P3 122.7(2)
C4 Co1 P3 138.5(2)
C2 Co1 P3 91.3(2)
C5 Co1 P3 159.9(2)
C3 Co1 P1 106.1(2)
C1 Co1 P1 143.4(2)
C4 Co1 P1 88.9(2)
C2 Co1 P1 145.3(2)
C5 Co1 P1 104.6(2)
P3 Co1 P1 93.38(9)
C3 Co1 P2 157.5(2)
C1 Co1 P2 93.0(2)
C4 Co1 P2 130.9(2)
C2 Co1 P2 121.5(2)
C5 Co1 P2 97.4(2)
P3 Co1 P2 90.42(8)
P1 Co1 P2 92.79(9)
C18 N1 C32 117.4(6)
C18 N1 Dy1 133.3(5)
C32 N1 Dy1 109.3(4)
C25 N2 C37 120.2(6)
C25 N2 Dy1 131.9(5)
C37 N2 Dy1 107.3(4)
C6 O1 P1 122.5(5)
P1 O2 C8 132.5(5)
P1 O3 Dy1 137.3(3)
C10 O4 P2 123.3(5)
C12 O5 P2 124.5(5)
P2 O6 Dy1 136.6(3)
C14 O7 P3 122.9(5)
C16 O8 P3 116.4(5)
P3 O9 Dy1 139.4(3)
C24 O10 Dy1 145.2(5)
C31 O11 Dy1 133.9(4)
O3 P1 O1 108.7(3)
O3 P1 O2 107.4(3)
O1 P1 O2 101.5(3)
O3 P1 Co1 119.4(2)
O1 P1 Co1 107.2(2)
O2 P1 Co1 111.1(2)
O6 P2 O4 111.0(3)
O6 P2 O5 107.4(3)
O4 P2 O5 101.3(3)
O6 P2 Co1 119.4(2)
O4 P2 Co1 105.0(2)
O5 P2 Co1 111.3(2)
O9 P3 O7 110.2(3)
O9 P3 O8 109.6(3)
O7 P3 O8 98.9(3)
O9 P3 Co1 117.4(2)
O7 P3 Co1 111.7(2)
O8 P3 Co1 107.3(2)
C34 S1 C38 95.7(3)
C35 S2 C38 94.2(3)
C39 S3 C40 95.8(3)
C39 S4 C41 94.2(3)
C42 S5 C40 97.9(4)
C43 S6 C41 114.6(4)
H1X O1W H1Y 109.5

loop_
_geom_bond_atom_site_label_1
_geom_bond_atom_site_label_2
_geom_bond_distance
Dy1 O10 2.219(5)
Dy1 O11 2.233(5)
Dy1 O3 2.266(5)
Dy1 O6 2.271(5)
Dy1 O9 2.296(5)
Dy1 N1 2.498(5)
Dy1 N2 2.512(6)
C1 C5 1.396(11)
C1 C2 1.449(11)
C1 Co1 2.060(8)
C1 H1 1.0000
C2 C3 1.399(11)
C2 Co1 2.097(8)
C2 H2 1.0000
C3 C4 1.415(10)
C3 Co1 2.044(8)
C3 H3 1.0000
C4 C5 1.297(11)
C4 Co1 2.088(8)
C4 H4 1.0000
C5 Co1 2.137(9)
C5 H5 1.0000
C6 O1 1.444(9)
C6 C7 1.493(11)
C6 H6A 0.9900
C6 H6B 0.9900
C7 H7A 0.9800
C7 H7B 0.9800
C7 H7C 0.9800
C8 C9 1.597(13)
C8 O2 1.608(9)
C8 H8A 0.9900
C8 H8B 0.9900
C9 H9A 0.9800
C9 H9B 0.9800
C9 H9C 0.9800
C10 O4 1.440(8)
C10 C11 1.510(11)
C10 H10A 0.9900
C10 H10B 0.9900
C11 H11A 0.9800
C11 H11B 0.9800
C11 H11C 0.9800
C12 O5 1.457(9)
C12 C13 1.506(11)
C12 H12A 0.9900
C12 H12B 0.9900
C13 H13D 0.9800
C13 H13E 0.9800
C13 H13F 0.9800
C14 O7 1.429(9)
C14 C15 1.536(10)
C14 H14A 0.9900
C14 H14B 0.9900
C15 H15A 0.9800
C15 H15B 0.9800
C15 H15C 0.9800
C16 C17 1.505(11)
C16 O8 1.519(9)
C16 H16A 0.9900
C16 H16B 0.9900
C17 H17A 0.9800
C17 H17B 0.9800
C17 H17C 0.9800
C18 N1 1.268(8)
C18 C19 1.446(10)
C18 H18 0.9500
C19 C24 1.440(10)
C19 C20 1.443(10)
C20 C21 1.365(10)
C20 H20 0.9500
C21 C22 1.339(10)
C21 Cl1 1.744(8)
C22 C23 1.400(10)
C22 H22 0.9500
C23 C24 1.403(10)
C23 H23 0.9500
C24 O10 1.281(8)
C25 N2 1.289(9)
C25 C26 1.475(10)
C25 H25 0.9500
C26 C31 1.412(10)
C26 C27 1.426(10)
C27 C28 1.375(10)
C27 H27 0.9500
C28 C29 1.381(10)
C28 Cl2 1.772(8)
C29 C30 1.390(10)
C29 H29 0.9500
C30 C31 1.419(10)
C30 H30 0.9500
C31 O11 1.300(9)
C32 C37 1.359(9)
C32 C33 1.402(9)
C32 N1 1.442(8)
C33 C34 1.429(9)
C33 H33 0.9500
C34 C35 1.404(9)
C34 S1 1.732(7)
C35 C36 1.412(9)
C35 S2 1.731(7)
C36 C37 1.434(9)
C36 H36 0.9500
C37 N2 1.443(9)
C38 C39 1.339(9)
C38 S1 1.732(7)
C38 S2 1.748(7)
C39 S3 1.741(7)
C39 S4 1.770(7)
C40 C41 1.249(10)
C40 S3 1.745(7)
C40 S5 1.759(8)
C41 S6 1.759(8)
C41 S4 1.797(8)
C42 S5 1.506(9)
C42 H42A 0.9800
C42 H42B 0.9800
C42 H42C 0.9800
C43 S6 1.506(8)
C43 H43A 0.9800
C43 H43B 0.9800
C43 H43C 0.9800
Co1 P3 2.145(2)
Co1 P1 2.164(2)
Co1 P2 2.176(2)
O1 P1 1.580(6)
O2 P1 1.587(5)
O3 P1 1.506(5)
O4 P2 1.575(5)
O5 P2 1.576(5)
O6 P2 1.516(5)
O7 P3 1.599(5)
O8 P3 1.628(5)
O9 P3 1.496(5)
O1W H1X 0.8500
O1W H1Y 0.8501

loop_
_geom_torsion_atom_site_label_1
_geom_torsion_atom_site_label_2
_geom_torsion_atom_site_label_3
_geom_torsion_atom_site_label_4
_geom_torsion
C5 C1 C2 C3 -0.3(9)
Co1 C1 C2 C3 -61.2(5)
C5 C1 C2 Co1 61.0(6)
C1 C2 C3 C4 -2.2(8)
Co1 C2 C3 C4 -63.4(5)
C1 C2 C3 Co1 61.2(5)
C2 C3 C4 C5 4.5(10)
Co1 C3 C4 C5 -59.4(7)
C2 C3 C4 Co1 63.9(6)
C3 C4 C5 C1 -4.3(10)
Co1 C4 C5 C1 -60.5(5)
C3 C4 C5 Co1 56.2(6)
C2 C1 C5 C4 2.8(10)
Co1 C1 C5 C4 62.3(6)
C2 C1 C5 Co1 -59.5(6)
N1 C18 C19 C24 -2.0(12)
N1 C18 C19 C20 -178.8(7)
C24 C19 C20 C21 -0.9(11)
C18 C19 C20 C21 176.2(7)
C19 C20 C21 C22 1.4(13)
C19 C20 C21 Cl1 -179.3(6)
C20 C21 C22 C23 -1.1(12)
Cl1 C21 C22 C23 179.5(6)
C21 C22 C23 C24 0.4(12)
C22 C23 C24 O10 -179.0(7)
C22 C23 C24 C19 0.0(11)
C20 C19 C24 O10 179.2(7)
C18 C19 C24 O10 2.4(12)
C20 C19 C24 C23 0.2(11)
C18 C19 C24 C23 -176.7(7)
N2 C25 C26 C31 8.8(12)
N2 C25 C26 C27 -170.7(7)
C31 C26 C27 C28 -2.4(11)
C25 C26 C27 C28 177.2(7)
C26 C27 C28 C29 3.2(12)
C26 C27 C28 Cl2 -178.9(6)
C27 C28 C29 C30 -3.0(13)
Cl2 C28 C29 C30 179.2(6)
C28 C29 C30 C31 1.7(12)
C27 C26 C31 O11 -173.3(7)
C25 C26 C31 O11 7.3(12)
C27 C26 C31 C30 1.3(11)
C25 C26 C31 C30 -178.2(8)
C29 C30 C31 O11 174.0(7)
C29 C30 C31 C26 -0.8(11)
C37 C32 C33 C34 -1.8(10)
N1 C32 C33 C34 178.4(6)
C32 C33 C34 C35 0.8(11)
C32 C33 C34 S1 -178.2(5)
C33 C34 C35 C36 0.0(11)
S1 C34 C35 C36 179.1(6)
C33 C34 C35 S2 -178.3(6)
S1 C34 C35 S2 0.8(8)
C34 C35 C36 C37 0.2(11)
S2 C35 C36 C37 178.4(5)
C33 C32 C37 C36 2.2(11)
N1 C32 C37 C36 -178.0(6)
C33 C32 C37 N2 -179.6(6)
N1 C32 C37 N2 0.2(9)
C35 C36 C37 C32 -1.3(10)
C35 C36 C37 N2 -179.5(6)
S1 C38 C39 S3 1.3(10)
S2 C38 C39 S3 179.7(4)
S1 C38 C39 S4 179.7(4)
S2 C38 C39 S4 -1.8(9)
S3 C40 C41 S6 -174.5(5)
S5 C40 C41 S6 -3.6(13)
S3 C40 C41 S4 0.7(10)
S5 C40 C41 S4 171.6(5)
C2 C3 Co1 C1 -42.2(5)
C4 C3 Co1 C1 73.9(5)
C2 C3 Co1 C4 -116.1(7)
C4 C3 Co1 C2 116.1(7)
C2 C3 Co1 C5 -85.0(5)
C4 C3 Co1 C5 31.1(5)
C2 C3 Co1 P3 79.2(5)
C4 C3 Co1 P3 -164.7(5)
C2 C3 Co1 P1 175.8(4)
C4 C3 Co1 P1 -68.1(5)
C2 C3 Co1 P2 -38.5(9)
C4 C3 Co1 P2 77.6(8)
C5 C1 Co1 C3 -83.2(5)
C2 C1 Co1 C3 40.8(4)
C5 C1 Co1 C4 -38.1(4)
C2 C1 Co1 C4 85.9(5)
C5 C1 Co1 C2 -124.0(7)
C2 C1 Co1 C5 124.0(7)
C5 C1 Co1 P3 -169.4(4)
C2 C1 Co1 P3 -45.4(5)
C5 C1 Co1 P1 -0.5(7)
C2 C1 Co1 P1 123.5(5)
C5 C1 Co1 P2 98.2(5)
C2 C1 Co1 P2 -137.8(4)
C5 C4 Co1 C3 125.9(8)
C5 C4 Co1 C1 41.5(5)
C3 C4 Co1 C1 -84.4(5)
C5 C4 Co1 C2 87.1(6)
C3 C4 Co1 C2 -38.8(5)
C3 C4 Co1 C5 -125.9(8)
C5 C4 Co1 P3 148.9(4)
C3 C4 Co1 P3 23.0(7)
C5 C4 Co1 P1 -117.2(5)
C3 C4 Co1 P1 116.9(5)
C5 C4 Co1 P2 -24.5(6)
C3 C4 Co1 P2 -150.3(4)
C1 C2 Co1 C3 -111.9(7)
C3 C2 Co1 C1 111.9(7)
C3 C2 Co1 C4 39.3(5)
C1 C2 Co1 C4 -72.6(5)
C3 C2 Co1 C5 78.0(5)
C1 C2 Co1 C5 -33.9(5)
C3 C2 Co1 P3 -104.9(5)
C1 C2 Co1 P3 143.2(4)
C3 C2 Co1 P1 -7.0(7)
C1 C2 Co1 P1 -118.9(5)
C3 C2 Co1 P2 163.8(4)
C1 C2 Co1 P2 51.9(5)
C4 C5 Co1 C3 -34.7(5)
C1 C5 Co1 C3 78.3(5)
C4 C5 Co1 C1 -112.9(7)
C1 C5 Co1 C4 112.9(7)
C4 C5 Co1 C2 -77.4(5)
C1 C5 Co1 C2 35.5(5)
C4 C5 Co1 P3 -86.1(9)
C1 C5 Co1 P3 26.8(10)
C4 C5 Co1 P1 66.7(5)
C1 C5 Co1 P1 179.7(4)
C4 C5 Co1 P2 161.6(5)
C1 C5 Co1 P2 -85.5(5)
C19 C18 N1 C32 176.2(6)
C19 C18 N1 Dy1 -1.8(11)
C37 C32 N1 C18 -141.3(7)
C33 C32 N1 C18 38.5(10)
C37 C32 N1 Dy1 37.2(7)
C33 C32 N1 Dy1 -143.1(6)
O10 Dy1 N1 C18 3.2(7)
O11 Dy1 N1 C18 85.6(7)
O3 Dy1 N1 C18 -50.2(8)
O6 Dy1 N1 C18 -99.0(7)
O9 Dy1 N1 C18 -169.4(6)
N2 Dy1 N1 C18 138.3(7)
O10 Dy1 N1 C32 -174.9(5)
O11 Dy1 N1 C32 -92.5(4)
O3 Dy1 N1 C32 131.7(4)
O6 Dy1 N1 C32 82.9(4)
O9 Dy1 N1 C32 12.5(5)
N2 Dy1 N1 C32 -39.8(4)
C26 C25 N2 C37 173.4(7)
C26 C25 N2 Dy1 3.6(11)
C32 C37 N2 C25 151.2(7)
C36 C37 N2 C25 -30.5(10)
C32 C37 N2 Dy1 -36.7(7)
C36 C37 N2 Dy1 141.6(5)
O10 Dy1 N2 C25 -101.1(7)
O11 Dy1 N2 C25 -18.1(7)
O3 Dy1 N2 C25 36.5(8)
O6 Dy1 N2 C25 143.9(7)
O9 Dy1 N2 C25 76.6(7)
N1 Dy1 N2 C25 -150.6(7)
O10 Dy1 N2 C37 88.1(5)
O11 Dy1 N2 C37 171.1(5)
O3 Dy1 N2 C37 -134.4(4)
O6 Dy1 N2 C37 -26.9(5)
O9 Dy1 N2 C37 -94.2(4)
N1 Dy1 N2 C37 38.6(4)
C7 C6 O1 P1 -165.1(5)
C9 C8 O2 P1 -129.4(7)
O10 Dy1 O3 P1 -139.0(5)
O11 Dy1 O3 P1 129.1(5)
O6 Dy1 O3 P1 -40.4(5)
O9 Dy1 O3 P1 38.5(5)
N1 Dy1 O3 P1 -89.4(6)
N2 Dy1 O3 P1 77.5(6)
C11 C10 O4 P2 -163.3(5)
C13 C12 O5 P2 98.1(7)
O10 Dy1 O6 P2 129.3(4)
O11 Dy1 O6 P2 5.9(8)
O3 Dy1 O6 P2 40.9(4)
O9 Dy1 O6 P2 -39.8(4)
N1 Dy1 O6 P2 -161.0(4)
N2 Dy1 O6 P2 -104.7(4)
C15 C14 O7 P3 -171.7(5)
C17 C16 O8 P3 -168.9(5)
O10 Dy1 O9 P3 -28.0(12)
O11 Dy1 O9 P3 -125.1(5)
O3 Dy1 O9 P3 -40.3(5)
O6 Dy1 O9 P3 41.9(4)
N1 Dy1 O9 P3 114.0(5)
N2 Dy1 O9 P3 162.2(5)
C23 C24 O10 Dy1 -179.3(6)
C19 C24 O10 Dy1 1.6(13)
O11 Dy1 O10 C24 -121.7(9)
O3 Dy1 O10 C24 153.5(9)
O6 Dy1 O10 C24 73.6(9)
O9 Dy1 O10 C24 141.5(9)
N1 Dy1 O10 C24 -3.4(8)
N2 Dy1 O10 C24 -49.7(9)
C26 C31 O11 Dy1 -40.5(11)
C30 C31 O11 Dy1 144.8(6)
O10 Dy1 O11 C31 155.9(7)
O3 Dy1 O11 C31 -114.4(7)
O6 Dy1 O11 C31 -79.8(9)
O9 Dy1 O11 C31 -35.5(7)
N1 Dy1 O11 C31 85.6(7)
N2 Dy1 O11 C31 37.1(7)
Dy1 O3 P1 O1 -123.0(5)
Dy1 O3 P1 O2 127.9(4)
Dy1 O3 P1 Co1 0.4(6)
C6 O1 P1 O3 -43.8(6)
C6 O1 P1 O2 69.2(6)
C6 O1 P1 Co1 -174.2(5)
C8 O2 P1 O3 -36.0(7)
C8 O2 P1 O1 -150.0(7)
C8 O2 P1 Co1 96.2(7)
C3 Co1 P1 O3 -147.7(4)
C1 Co1 P1 O3 143.5(4)
C4 Co1 P1 O3 175.6(4)
C2 Co1 P1 O3 -143.1(5)
C5 Co1 P1 O3 143.2(3)
P3 Co1 P1 O3 -45.8(3)
P2 Co1 P1 O3 44.8(3)
C3 Co1 P1 O1 -23.7(3)
C1 Co1 P1 O1 -92.4(4)
C4 Co1 P1 O1 -60.3(3)
C2 Co1 P1 O1 -19.0(5)
C5 Co1 P1 O1 -92.7(3)
P3 Co1 P1 O1 78.2(2)
P2 Co1 P1 O1 168.8(2)
C3 Co1 P1 O2 86.4(3)
C1 Co1 P1 O2 17.7(5)
C4 Co1 P1 O2 49.8(3)
C2 Co1 P1 O2 91.1(5)
C5 Co1 P1 O2 17.4(3)
P3 Co1 P1 O2 -171.7(2)
P2 Co1 P1 O2 -81.1(2)
Dy1 O6 P2 O4 -124.1(4)
Dy1 O6 P2 O5 126.0(4)
Dy1 O6 P2 Co1 -1.8(5)
C10 O4 P2 O6 -55.7(6)
C10 O4 P2 O5 58.1(6)
C10 O4 P2 Co1 173.9(5)
C12 O5 P2 O6 -15.2(6)
C12 O5 P2 O4 -131.6(5)
C12 O5 P2 Co1 117.2(5)
C3 Co1 P2 O6 168.9(6)
C1 Co1 P2 O6 172.2(3)
C4 Co1 P2 O6 -135.0(4)
C2 Co1 P2 O6 141.2(3)
C5 Co1 P2 O6 -149.1(3)
P3 Co1 P2 O6 49.4(2)
P1 Co1 P2 O6 -44.0(2)
C3 Co1 P2 O4 -65.9(7)
C1 Co1 P2 O4 -62.6(3)
C4 Co1 P2 O4 -9.8(4)
C2 Co1 P2 O4 -93.6(3)
C5 Co1 P2 O4 -23.9(3)
P3 Co1 P2 O4 174.6(2)
P1 Co1 P2 O4 81.2(2)
C3 Co1 P2 O5 42.9(7)
C1 Co1 P2 O5 46.2(3)
C4 Co1 P2 O5 99.0(4)
C2 Co1 P2 O5 15.2(4)
C5 Co1 P2 O5 84.9(3)
P3 Co1 P2 O5 -76.6(2)
P1 Co1 P2 O5 -170.0(2)
Dy1 O9 P3 O7 130.3(4)
Dy1 O9 P3 O8 -121.9(4)
Dy1 O9 P3 Co1 0.9(5)
C14 O7 P3 O9 -27.5(6)
C14 O7 P3 O8 -142.3(6)
C14 O7 P3 Co1 104.9(5)
C16 O8 P3 O9 -26.3(5)
C16 O8 P3 O7 88.9(5)
C16 O8 P3 Co1 -154.9(4)
C3 Co1 P3 O9 151.6(3)
C1 Co1 P3 O9 -142.1(4)
C4 Co1 P3 O9 136.8(4)
C2 Co1 P3 O9 -169.8(3)
C5 Co1 P3 O9 -161.7(7)
P1 Co1 P3 O9 44.6(3)
P2 Co1 P3 O9 -48.3(3)
C3 Co1 P3 O7 22.9(3)
C1 Co1 P3 O7 89.2(3)
C4 Co1 P3 O7 8.1(4)
C2 Co1 P3 O7 61.5(3)
C5 Co1 P3 O7 69.6(8)
P1 Co1 P3 O7 -84.1(2)
P2 Co1 P3 O7 -177.0(2)
C3 Co1 P3 O8 -84.5(3)
C1 Co1 P3 O8 -18.1(4)
C4 Co1 P3 O8 -99.3(4)
C2 Co1 P3 O8 -45.9(3)
C5 Co1 P3 O8 -37.8(8)
P1 Co1 P3 O8 168.5(2)
P2 Co1 P3 O8 75.7(2)
C35 C34 S1 C38 -2.3(6)
C33 C34 S1 C38 176.7(6)
C39 C38 S1 C34 -178.3(7)
S2 C38 S1 C34 3.2(5)
C34 C35 S2 C38 1.2(6)
C36 C35 S2 C38 -177.1(6)
C39 C38 S2 C35 178.6(6)
S1 C38 S2 C35 -2.9(5)
C38 C39 S3 C40 172.9(7)
S4 C39 S3 C40 -5.7(5)
C41 C40 S3 C39 3.2(8)
S5 C40 S3 C39 -168.2(5)
C38 C39 S4 C41 -172.7(7)
S3 C39 S4 C41 5.9(5)
C40 C41 S4 C39 -4.1(8)
S6 C41 S4 C39 171.8(5)
C41 C40 S5 C42 121.1(9)
S3 C40 S5 C42 -67.9(6)
C40 C41 S6 C43 -165.0(9)
S4 C41 S6 C43 19.7(7)
